data_2207054
loop_
_publ_author_name
'J. Suresh'
'V. P. Alex Raja'
'S. Natarajan'
'S. Perumal'
'A. Mostad'
'R. V. Krishnakumar'

_publ_section_title
;
 2,6-Bis(2-chlorophenyl)-1-nitroso-3,5-diphenylpiperidin-4-one
;
_journal_coeditor_code RZ6112
_journal_issue 10
_journal_name_full 'Acta Crystallographica Section E'
_journal_page_first o3391
_journal_page_last o3393
_journal_paper_doi 10.1107/S1600536805029569
_journal_volume 61
_journal_year 2005
_chemical_formula_iupac 'C29 H22 Cl2 N2 O2'
_chemical_formula_moiety 'C29 H22 Cl2 N2 O2'
_chemical_formula_sum 'C29 H22 Cl2 N2 O2'
_chemical_formula_weight 501.39
_chemical_name_systematic
;
2,6-Bis(2-chlorophenyl)-1-nitroso-3,5-diphenylpiperidin-4-one
;
_space_group_IT_number 14
_symmetry_cell_setting monoclinic
_symmetry_space_group_name_Hall '-P 2ybc'
_symmetry_space_group_name_H-M 'P 1 21/c 1'
_atom_sites_solution_hydrogens geom
_atom_sites_solution_primary direct
_atom_sites_solution_secondary difmap
_audit_creation_method SHELXL-97
_cell_angle_alpha 90.00
_cell_angle_beta 95.8630(10)
_cell_angle_gamma 90.00
_cell_formula_units_Z 4
_cell_length_a 10.5812(3)
_cell_length_b 12.9766(4)
_cell_length_c 17.5935(5)
_cell_measurement_reflns_used 3344
_cell_measurement_temperature 105(2)
_cell_measurement_theta_max 23
_cell_measurement_theta_min 2
_cell_volume 2403.09(12)
_computing_cell_refinement 'SAINT (Bruker, 2001)'
_computing_data_collection 'SMART (Bruker, 2001)'
_computing_data_reduction SAINT
_computing_molecular_graphics 'PLATON (Spek, 2003)'
_computing_publication_material SHELXL97
_computing_structure_refinement 'SHELXL97 (Sheldrick, 1997)'
_computing_structure_solution 'SHELXS97 (Sheldrick, 1990)'
_diffrn_ambient_temperature 105(2)
_diffrn_measured_fraction_theta_full 0.996
_diffrn_measured_fraction_theta_max 0.996
_diffrn_measurement_device_type 'Bruker SMART APEX CCD'
_diffrn_measurement_method \w
_diffrn_radiation_monochromator graphite
_diffrn_radiation_source 'fine-focus sealed tube'
_diffrn_radiation_type MoK\a
_diffrn_radiation_wavelength 0.71073
_diffrn_reflns_av_R_equivalents 0.0359
_diffrn_reflns_av_sigmaI/netI 0.0269
_diffrn_reflns_limit_h_max 14
_diffrn_reflns_limit_h_min -13
_diffrn_reflns_limit_k_max 17
_diffrn_reflns_limit_k_min -17
_diffrn_reflns_limit_l_max 23
_diffrn_reflns_limit_l_min -23
_diffrn_reflns_number 30319
_diffrn_reflns_theta_full 28.32
_diffrn_reflns_theta_max 28.32
_diffrn_reflns_theta_min 1.93
_diffrn_standards_decay_% 0
_diffrn_standards_interval_count 0
_diffrn_standards_number 0
_exptl_absorpt_coefficient_mu 0.301
_exptl_absorpt_correction_T_max 0.96
_exptl_absorpt_correction_T_min 0.95
_exptl_absorpt_correction_type multi-scan
_exptl_absorpt_process_details '(SADABS; Bruker, 1998)'
_exptl_crystal_colour colourless
_exptl_crystal_density_diffrn 1.386
_exptl_crystal_density_method 'not measured'
_exptl_crystal_description needle
_exptl_crystal_F_000 1040
_exptl_crystal_size_max 0.28
_exptl_crystal_size_mid 0.17
_exptl_crystal_size_min 0.14
_refine_diff_density_max 0.404
_refine_diff_density_min -0.257
_refine_ls_extinction_method none
_refine_ls_goodness_of_fit_ref 1.047
_refine_ls_hydrogen_treatment constr
_refine_ls_matrix_type full
_refine_ls_number_parameters 316
_refine_ls_number_reflns 5972
_refine_ls_number_restraints 0
_refine_ls_restrained_S_all 1.047
_refine_ls_R_factor_all 0.0428
_refine_ls_R_factor_gt 0.0341
_refine_ls_shift/su_max 0.001
_refine_ls_shift/su_mean 0.000
_refine_ls_structure_factor_coef Fsqd
_refine_ls_weighting_details 'calc w = 1/[\s^2^(Fo^2^)+(0.0476P)^2^+1.0027P] where P = (Fo^2^+2Fc^2^)/3'
_refine_ls_weighting_scheme calc
_refine_ls_wR_factor_gt 0.0902
_refine_ls_wR_factor_ref 0.0977
_reflns_number_gt 5061
_reflns_number_total 5972
_reflns_threshold_expression I>2\s(I)
_cod_data_source_file rz6112.cif
_cod_data_source_block I
_cod_original_sg_symbol_H-M 'P 21/c'
_cod_database_code 2207054
_cod_database_fobs_code 2207054

loop_
_symmetry_equiv_pos_as_xyz
'x, y, z'
'-x, y+1/2, -z+1/2'
'-x, -y, -z'
'x, -y-1/2, z-1/2'

loop_
_atom_site_label
_atom_site_fract_x
_atom_site_fract_y
_atom_site_fract_z
_atom_site_U_iso_or_equiv
_atom_site_adp_type
_atom_site_calc_flag
_atom_site_refinement_flags
_atom_site_occupancy
_atom_site_type_symbol
Cl1 0.35419(3) 0.17177(3) 0.170940(18) 0.02837(9) Uani d . 1 Cl
Cl2 -0.05881(4) 0.53122(3) 0.39363(2) 0.03962(11) Uani d . 1 Cl
O1 0.09933(9) 0.44604(8) 0.17883(6) 0.0277(2) Uani d . 1 O
O2 0.39941(9) 0.41054(8) 0.48952(5) 0.0256(2) Uani d . 1 O
N1 0.25167(10) 0.40901(8) 0.26596(6) 0.0192(2) Uani d . 1 N
C4 0.35635(12) 0.39987(9) 0.42367(7) 0.0194(2) Uani d . 1 C
C61 0.15895(11) 0.55918(10) 0.32579(7) 0.0207(2) Uani d . 1 C
N2 0.20701(11) 0.40881(9) 0.19229(6) 0.0230(2) Uani d . 1 N
C51 0.17659(11) 0.27849(10) 0.40780(7) 0.0202(2) Uani d . 1 C
C31 0.56092(11) 0.32645(10) 0.38349(7) 0.0203(2) Uani d . 1 C
C3 0.44378(11) 0.39175(9) 0.35936(7) 0.0184(2) Uani d . 1 C
H3 0.4736 0.4615 0.3495 0.022 Uiso calc R 1 H
C22 0.44631(12) 0.28185(10) 0.16123(7) 0.0224(2) Uani d . 1 C
C21 0.45077(11) 0.35912(10) 0.21670(7) 0.0193(2) Uani d . 1 C
C66 0.24374(12) 0.62330(11) 0.29285(8) 0.0246(3) Uani d . 1 C
H66 0.3129 0.5943 0.2721 0.030 Uiso calc R 1 H
C5 0.21300(11) 0.39241(10) 0.40171(7) 0.0198(2) Uani d . 1 C
H5 0.1714 0.4300 0.4406 0.024 Uiso calc R 1 H
C52 0.12862(12) 0.21917(11) 0.34527(7) 0.0250(3) Uani d . 1 C
H52 0.1177 0.2487 0.2969 0.030 Uiso calc R 1 H
C2 0.37289(11) 0.35206(9) 0.28442(7) 0.0180(2) Uani d . 1 C
H2 0.3521 0.2794 0.2917 0.022 Uiso calc R 1 H
C62 0.05666(12) 0.60672(11) 0.35628(8) 0.0245(3) Uani d . 1 C
C6 0.16914(11) 0.44175(10) 0.32390(7) 0.0198(2) Uani d . 1 C
H6 0.0839 0.4151 0.3079 0.024 Uiso calc R 1 H
C26 0.52472(13) 0.44584(11) 0.20560(8) 0.0248(3) Uani d . 1 C
H26 0.5304 0.4982 0.2419 0.030 Uiso calc R 1 H
C63 0.04039(14) 0.71293(12) 0.35575(8) 0.0292(3) Uani d . 1 C
H63 -0.0275 0.7424 0.3775 0.035 Uiso calc R 1 H
C55 0.16119(14) 0.12902(12) 0.48906(8) 0.0300(3) Uani d . 1 C
H55 0.1727 0.0990 0.5373 0.036 Uiso calc R 1 H
C25 0.59010(14) 0.45542(12) 0.14123(8) 0.0307(3) Uani d . 1 C
H25 0.6389 0.5138 0.1348 0.037 Uiso calc R 1 H
C35 0.66844(15) 0.16147(12) 0.39667(8) 0.0336(3) Uani d . 1 C
H35 0.6670 0.0904 0.3898 0.040 Uiso calc R 1 H
C36 0.55984(14) 0.21969(11) 0.37498(8) 0.0289(3) Uani d . 1 C
H36 0.4859 0.1869 0.3546 0.035 Uiso calc R 1 H
C65 0.22740(13) 0.72966(11) 0.29032(9) 0.0291(3) Uani d . 1 C
H65 0.2843 0.7708 0.2670 0.035 Uiso calc R 1 H
C56 0.19260(13) 0.23211(11) 0.47979(7) 0.0262(3) Uani d . 1 C
H56 0.2246 0.2706 0.5220 0.031 Uiso calc R 1 H
C53 0.09692(13) 0.11618(11) 0.35467(8) 0.0284(3) Uani d . 1 C
H53 0.0649 0.0775 0.3126 0.034 Uiso calc R 1 H
C64 0.12644(14) 0.77438(11) 0.32245(9) 0.0299(3) Uani d . 1 C
H64 0.1165 0.8456 0.3216 0.036 Uiso calc R 1 H
C32 0.67132(14) 0.37360(12) 0.41636(9) 0.0341(3) Uani d . 1 C
H32 0.6736 0.4447 0.4228 0.041 Uiso calc R 1 H
C23 0.51076(14) 0.29039(12) 0.09652(8) 0.0297(3) Uani d . 1 C
H23 0.5059 0.2381 0.0602 0.036 Uiso calc R 1 H
C34 0.77803(14) 0.20924(14) 0.42839(9) 0.0378(4) Uani d . 1 C
H34 0.8509 0.1708 0.4421 0.045 Uiso calc R 1 H
C54 0.11272(13) 0.07086(11) 0.42648(8) 0.0287(3) Uani d . 1 C
H54 0.0910 0.0021 0.4326 0.034 Uiso calc R 1 H
C24 0.58237(14) 0.37804(13) 0.08689(8) 0.0337(3) Uani d . 1 C
H24 0.6254 0.3848 0.0436 0.040 Uiso calc R 1 H
C33 0.77852(15) 0.31468(15) 0.43962(11) 0.0450(4) Uani d . 1 C
H33 0.8511 0.3466 0.4629 0.054 Uiso calc R 1 H

loop_
_atom_site_aniso_label
_atom_site_aniso_U_11
_atom_site_aniso_U_22
_atom_site_aniso_U_33
_atom_site_aniso_U_12
_atom_site_aniso_U_13
_atom_site_aniso_U_23
Cl1 0.03596(18) 0.02394(16) 0.02450(16) -0.00332(12) -0.00041(12) -0.00469(12)
Cl2 0.02990(18) 0.0404(2) 0.0524(2) 0.00942(14) 0.02263(16) 0.01542(17)
O1 0.0239(5) 0.0323(5) 0.0257(5) 0.0067(4) -0.0035(4) 0.0002(4)
O2 0.0273(5) 0.0310(5) 0.0182(4) -0.0030(4) 0.0010(3) -0.0021(4)
N1 0.0186(5) 0.0226(5) 0.0164(5) 0.0031(4) 0.0015(4) 0.0002(4)
C4 0.0222(6) 0.0165(5) 0.0194(5) -0.0003(4) 0.0023(4) -0.0002(4)
C61 0.0193(5) 0.0236(6) 0.0188(5) 0.0029(4) 0.0004(4) -0.0005(5)
N2 0.0247(5) 0.0250(5) 0.0185(5) 0.0029(4) -0.0011(4) -0.0004(4)
C51 0.0168(5) 0.0234(6) 0.0207(6) -0.0003(4) 0.0032(4) 0.0013(5)
C31 0.0190(6) 0.0256(6) 0.0165(5) 0.0017(4) 0.0026(4) 0.0013(4)
C3 0.0188(5) 0.0191(5) 0.0171(5) -0.0003(4) 0.0013(4) -0.0007(4)
C22 0.0211(6) 0.0252(6) 0.0203(6) 0.0019(5) -0.0004(4) -0.0007(5)
C21 0.0182(5) 0.0224(6) 0.0172(5) 0.0028(4) 0.0016(4) 0.0010(4)
C66 0.0207(6) 0.0260(6) 0.0275(6) 0.0009(5) 0.0043(5) -0.0008(5)
C5 0.0199(5) 0.0226(6) 0.0172(5) 0.0013(4) 0.0036(4) 0.0000(4)
C52 0.0247(6) 0.0306(7) 0.0194(6) -0.0047(5) 0.0001(5) 0.0021(5)
C2 0.0173(5) 0.0195(5) 0.0173(5) 0.0016(4) 0.0020(4) -0.0002(4)
C62 0.0217(6) 0.0290(7) 0.0235(6) 0.0038(5) 0.0052(5) 0.0034(5)
C6 0.0181(5) 0.0226(6) 0.0189(5) 0.0014(4) 0.0033(4) 0.0009(4)
C26 0.0257(6) 0.0246(6) 0.0249(6) -0.0003(5) 0.0067(5) -0.0009(5)
C63 0.0287(7) 0.0315(7) 0.0274(7) 0.0098(5) 0.0030(5) -0.0028(5)
C55 0.0343(7) 0.0322(7) 0.0232(6) -0.0039(6) 0.0021(5) 0.0066(5)
C25 0.0286(7) 0.0336(7) 0.0313(7) -0.0019(6) 0.0107(5) 0.0047(6)
C35 0.0406(8) 0.0336(8) 0.0263(7) 0.0151(6) 0.0026(6) 0.0007(6)
C36 0.0293(7) 0.0273(7) 0.0285(7) 0.0039(5) -0.0052(5) -0.0027(5)
C65 0.0253(6) 0.0260(7) 0.0356(7) -0.0037(5) 0.0018(5) 0.0000(6)
C56 0.0297(7) 0.0300(7) 0.0186(6) -0.0037(5) 0.0012(5) 0.0002(5)
C53 0.0289(7) 0.0310(7) 0.0250(6) -0.0084(5) 0.0011(5) -0.0024(5)
C64 0.0322(7) 0.0227(6) 0.0337(7) 0.0030(5) -0.0021(6) -0.0035(5)
C32 0.0254(7) 0.0327(7) 0.0423(8) -0.0049(6) -0.0057(6) 0.0058(6)
C23 0.0299(7) 0.0387(8) 0.0208(6) 0.0043(6) 0.0036(5) -0.0058(5)
C34 0.0236(7) 0.0527(10) 0.0381(8) 0.0133(6) 0.0074(6) 0.0178(7)
C54 0.0294(7) 0.0263(7) 0.0305(7) -0.0052(5) 0.0046(5) 0.0029(5)
C24 0.0316(7) 0.0475(9) 0.0238(7) 0.0020(6) 0.0113(5) 0.0020(6)
C33 0.0221(7) 0.0527(10) 0.0575(11) -0.0065(7) -0.0088(7) 0.0188(8)

loop_
_atom_type_symbol
_atom_type_description
_atom_type_scat_dispersion_real
_atom_type_scat_dispersion_imag
_atom_type_scat_source
C C 0.0033 0.0016 'International Tables Vol C Tables 4.2.6.8 and 6.1.1.4'
H H 0.0000 0.0000 'International Tables Vol C Tables 4.2.6.8 and 6.1.1.4'
N N 0.0061 0.0033 'International Tables Vol C Tables 4.2.6.8 and 6.1.1.4'
O O 0.0106 0.0060 'International Tables Vol C Tables 4.2.6.8 and 6.1.1.4'
Cl Cl 0.1484 0.1585 'International Tables Vol C Tables 4.2.6.8 and 6.1.1.4'

loop_
_geom_angle_atom_site_label_1
_geom_angle_atom_site_label_2
_geom_angle_atom_site_label_3
_geom_angle
N2 N1 C6 119.84(10)
N2 N1 C2 115.05(10)
C6 N1 C2 123.51(10)
O2 C4 C5 121.09(11)
O2 C4 C3 121.15(11)
C5 C4 C3 117.76(10)
C66 C61 C62 116.91(12)
C66 C61 C6 122.46(11)
C62 C61 C6 120.46(11)
O1 N2 N1 114.39(10)
C52 C51 C56 118.55(12)
C52 C51 C5 123.39(11)
C56 C51 C5 118.06(11)
C32 C31 C36 118.63(13)
C32 C31 C3 119.68(12)
C36 C31 C3 121.67(11)
C31 C3 C4 111.49(10)
C31 C3 C2 111.34(10)
C4 C3 C2 112.13(10)
C31 C3 H3 107.2
C4 C3 H3 107.2
C2 C3 H3 107.2
C23 C22 C21 122.05(13)
C23 C22 Cl1 118.06(10)
C21 C22 Cl1 119.87(10)
C26 C21 C22 117.42(11)
C26 C21 C2 121.01(11)
C22 C21 C2 121.50(11)
C65 C66 C61 121.52(12)
C65 C66 H66 119.2
C61 C66 H66 119.2
C4 C5 C51 107.03(10)
C4 C5 C6 113.54(10)
C51 C5 C6 114.07(10)
C4 C5 H5 107.3
C51 C5 H5 107.3
C6 C5 H5 107.3
C53 C52 C51 120.58(12)
C53 C52 H52 119.7
C51 C52 H52 119.7
N1 C2 C21 108.88(9)
N1 C2 C3 110.80(9)
C21 C2 C3 113.34(10)
N1 C2 H2 107.9
C21 C2 H2 107.9
C3 C2 H2 107.9
C63 C62 C61 122.35(13)
C63 C62 Cl2 117.93(10)
C61 C62 Cl2 119.69(11)
N1 C6 C61 110.57(10)
N1 C6 C5 110.47(10)
C61 C6 C5 114.26(10)
N1 C6 H6 107.1
C61 C6 H6 107.1
C5 C6 H6 107.1
C25 C26 C21 121.22(13)
C25 C26 H26 119.4
C21 C26 H26 119.4
C64 C63 C62 119.21(13)
C64 C63 H63 120.4
C62 C63 H63 120.4
C54 C55 C56 120.16(13)
C54 C55 H55 119.9
C56 C55 H55 119.9
C24 C25 C26 119.90(14)
C24 C25 H25 120.0
C26 C25 H25 120.0
C34 C35 C36 120.09(15)
C34 C35 H35 120.0
C36 C35 H35 120.0
C31 C36 C35 120.76(14)
C31 C36 H36 119.6
C35 C36 H36 119.6
C64 C65 C66 120.05(13)
C64 C65 H65 120.0
C66 C65 H65 120.0
C55 C56 C51 120.80(12)
C55 C56 H56 119.6
C51 C56 H56 119.6
C54 C53 C52 120.46(13)
C54 C53 H53 119.8
C52 C53 H53 119.8
C63 C64 C65 119.94(13)
C63 C64 H64 120.0
C65 C64 H64 120.0
C31 C32 C33 120.28(15)
C31 C32 H32 119.9
C33 C32 H32 119.9
C24 C23 C22 119.04(13)
C24 C23 H23 120.5
C22 C23 H23 120.5
C35 C34 C33 119.52(14)
C35 C34 H34 120.2
C33 C34 H34 120.2
C53 C54 C55 119.45(13)
C53 C54 H54 120.3
C55 C54 H54 120.3
C25 C24 C23 120.36(13)
C25 C24 H24 119.8
C23 C24 H24 119.8
C34 C33 C32 120.65(15)
C34 C33 H33 119.7
C32 C33 H33 119.7

loop_
_geom_bond_atom_site_label_1
_geom_bond_atom_site_label_2
_geom_bond_distance
Cl1 C22 1.7476(14)
Cl2 C62 1.7460(14)
O1 N2 1.2379(14)
O2 C4 1.2087(15)
N1 N2 1.3336(14)
N1 C6 1.4710(15)
N1 C2 1.4872(15)
C4 C5 1.5296(17)
C4 C3 1.5365(16)
C61 C66 1.3926(18)
C61 C62 1.3994(17)
C61 C6 1.5283(17)
C51 C52 1.3951(18)
C51 C56 1.3969(18)
C51 C5 1.5342(17)
C31 C32 1.3912(19)
C31 C36 1.3934(19)
C31 C3 1.5255(17)
C3 C2 1.5376(16)
C3 H3 0.9800
C22 C23 1.3900(19)
C22 C21 1.3966(18)
C21 C26 1.3957(18)
C21 C2 1.5190(16)
C66 C65 1.391(2)
C66 H66 0.9300
C5 C6 1.5394(17)
C5 H5 0.9800
C52 C53 1.392(2)
C52 H52 0.9300
C2 H2 0.9800
C62 C63 1.389(2)
C6 H6 0.9800
C26 C25 1.3916(18)
C26 H26 0.9300
C63 C64 1.385(2)
C63 H63 0.9300
C55 C54 1.389(2)
C55 C56 1.392(2)
C55 H55 0.9300
C25 C24 1.383(2)
C25 H25 0.9300
C35 C34 1.381(2)
C35 C36 1.395(2)
C35 H35 0.9300
C36 H36 0.9300
C65 C64 1.386(2)
C65 H65 0.9300
C56 H56 0.9300
C53 C54 1.388(2)
C53 H53 0.9300
C64 H64 0.9300
C32 C33 1.394(2)
C32 H32 0.9300
C23 C24 1.387(2)
C23 H23 0.9300
C34 C33 1.382(3)
C34 H34 0.9300
C54 H54 0.9300
C24 H24 0.9300
C33 H33 0.9300

loop_
_geom_hbond_atom_site_label_D
_geom_hbond_atom_site_label_H
_geom_hbond_atom_site_label_A
_geom_hbond_site_symmetry_A
_geom_hbond_distance_DH
_geom_hbond_distance_HA
_geom_hbond_distance_DA
_geom_hbond_angle_DHA
C53 H53 O1 2_545 0.93 2.45 3.0470(17) 122
C32 H32 O2 3_666 0.93 2.60 3.377(2) 142
C23 H23 O2 4_565 0.93 2.50 3.3583(18) 154

loop_
_geom_torsion_atom_site_label_1
_geom_torsion_atom_site_label_2
_geom_torsion_atom_site_label_3
_geom_torsion_atom_site_label_4
_geom_torsion
_geom_torsion_publ_flag
C6 N1 N2 O1 6.04(17) yes
C2 N1 N2 O1 172.10(10) yes
C32 C31 C3 C4 -91.81(14) ?
C36 C31 C3 C4 86.81(14) ?
C32 C31 C3 C2 142.14(12) ?
C36 C31 C3 C2 -39.23(16) ?
O2 C4 C3 C31 40.17(16) ?
C5 C4 C3 C31 -138.96(11) ?
O2 C4 C3 C2 165.78(11) ?
C5 C4 C3 C2 -13.35(15) yes
C23 C22 C21 C26 -1.01(19) ?
Cl1 C22 C21 C26 -179.30(10) ?
C23 C22 C21 C2 175.84(12) ?
Cl1 C22 C21 C2 -2.45(16) ?
C62 C61 C66 C65 -0.07(19) ?
C6 C61 C66 C65 175.25(12) ?
O2 C4 C5 C51 -87.55(14) ?
C3 C4 C5 C51 91.58(12) ?
O2 C4 C5 C6 145.67(12) ?
C3 C4 C5 C6 -35.20(15) yes
C52 C51 C5 C4 -115.56(13) ?
C56 C51 C5 C4 64.38(14) ?
C52 C51 C5 C6 10.91(16) ?
C56 C51 C5 C6 -169.15(11) ?
C56 C51 C52 C53 0.30(19) ?
C5 C51 C52 C53 -179.76(12) ?
N2 N1 C2 C21 31.29(14) ?
C6 N1 C2 C21 -163.22(11) ?
N2 N1 C2 C3 156.59(10) ?
C6 N1 C2 C3 -37.93(15) yes
C26 C21 C2 N1 81.88(14) ?
C22 C21 C2 N1 -94.85(13) ?
C26 C21 C2 C3 -41.92(16) ?
C22 C21 C2 C3 141.34(12) ?
C31 C3 C2 N1 173.84(10) ?
C4 C3 C2 N1 48.15(13) yes
C31 C3 C2 C21 -63.41(13) yes
C4 C3 C2 C21 170.90(10) ?
C66 C61 C62 C63 -1.4(2) ?
C6 C61 C62 C63 -176.78(12) ?
C66 C61 C62 Cl2 176.33(10) ?
C6 C61 C62 Cl2 0.91(17) ?
N2 N1 C6 C61 -77.88(14) ?
C2 N1 C6 C61 117.29(12) ?
N2 N1 C6 C5 154.64(11) ?
C2 N1 C6 C5 -10.19(16) yes
C66 C61 C6 N1 -16.44(16) ?
C62 C61 C6 N1 158.72(11) ?
C66 C61 C6 C5 108.93(13) ?
C62 C61 C6 C5 -75.91(15) ?
C4 C5 C6 N1 46.62(14) yes
C51 C5 C6 N1 -76.37(12) ?
C4 C5 C6 C61 -78.80(13) ?
C51 C5 C6 C61 158.20(10) yes
C22 C21 C26 C25 0.8(2) ?
C2 C21 C26 C25 -176.05(12) ?
C61 C62 C63 C64 1.5(2) ?
Cl2 C62 C63 C64 -176.26(11) ?
C21 C26 C25 C24 0.0(2) ?
C32 C31 C36 C35 -2.1(2) ?
C3 C31 C36 C35 179.31(12) ?
C34 C35 C36 C31 1.3(2) ?
C61 C66 C65 C64 1.4(2) ?
C54 C55 C56 C51 -0.3(2) ?
C52 C51 C56 C55 -0.1(2) ?
C5 C51 C56 C55 179.94(12) ?
C51 C52 C53 C54 -0.1(2) ?
C62 C63 C64 C65 -0.1(2) ?
C66 C65 C64 C63 -1.3(2) ?
C36 C31 C32 C33 0.5(2) ?
C3 C31 C32 C33 179.13(14) ?
C21 C22 C23 C24 0.4(2) ?
Cl1 C22 C23 C24 178.72(11) ?
C36 C35 C34 C33 1.1(2) ?
C52 C53 C54 C55 -0.3(2) ?
C56 C55 C54 C53 0.5(2) ?
C26 C25 C24 C23 -0.6(2) ?
C22 C23 C24 C25 0.4(2) ?
C35 C34 C33 C32 -2.7(3) ?
C31 C32 C33 C34 1.9(3) ?

loop_
_cod_related_entry_id
_cod_related_entry_database
_cod_related_entry_code
1 ChemSpider 21128737
